data_4102662
loop_
_publ_author_name
'David R. Armstrong'
'Victoria L. Blair'
'William Clegg'
'Sophie H. Dale'
'Joaquin Garcia-Alvarez'
'Gordon W. Honeyman'
'Eva Hevia'
'Robert E. Mulvey'
'Luca Russo'

_publ_section_title
;
 Structural Basis for Regioisomerization in the Alkali-Metal-Mediated
 Zincation (AMMZn) of Trifluoromethyl Benzene by Isolation of Kinetic and
 Thermodynamic Intermediates
;
_journal_name_full 'Journal of the American Chemical Society'
_journal_page_first 9480
_journal_page_last 9487
_journal_paper_doi 10.1021/ja1038598
_journal_volume 132
_journal_year 2010
_chemical_formula_moiety 'C12 H32 N4 Na +,C15 H22 F3 Zn -'
_chemical_formula_sum 'C27 H54 F3 N4 Na Zn'
_chemical_formula_weight 580.10
_chemical_name_systematic
;
 ?
;
_space_group_IT_number 1
_symmetry_cell_setting triclinic
_symmetry_space_group_name_Hall 'P 1'
_symmetry_space_group_name_H-M 'P 1'
_atom_sites_solution_hydrogens geom
_atom_sites_solution_primary direct
_atom_sites_solution_secondary difmap
_audit_creation_method SHELXL-97
_cell_angle_alpha 88.910(3)
_cell_angle_beta 89.721(3)
_cell_angle_gamma 60.559(2)
_cell_formula_units_Z 2
_cell_length_a 10.4379(4)
_cell_length_b 10.5920(4)
_cell_length_c 17.3032(7)
_cell_measurement_reflns_used 3797
_cell_measurement_temperature 150(2)
_cell_measurement_theta_max 28.33
_cell_measurement_theta_min 2.94
_cell_volume 1665.65(12)
_computing_cell_refinement
;
CrysAlisPro, Oxford Diffraction Ltd.,
Version 1.171.33.41 (release 06-05-2009 CrysAlis171 .NET)
(compiled May  6 2009,17:20:42)
;
_computing_data_collection
;
CrysAlisPro, Oxford Diffraction Ltd.,
Version 1.171.33.41 (release 06-05-2009 CrysAlis171 .NET)
(compiled May  6 2009,17:20:42)
;
_computing_data_reduction
;
CrysAlisPro, Oxford Diffraction Ltd.,
Version 1.171.33.41 (release 06-05-2009 CrysAlis171 .NET)
(compiled May  6 2009,17:20:42)
;
_computing_molecular_graphics 'Bruker SHELXTL'
_computing_publication_material 'Bruker SHELXTL and local programs'
_computing_structure_refinement 'Bruker SHELXTL'
_computing_structure_solution 'Bruker SHELXTL'
_diffrn_ambient_temperature 150(2)
_diffrn_detector_area_resol_mean 10.3968
_diffrn_measured_fraction_theta_full 0.960
_diffrn_measured_fraction_theta_max 0.909
_diffrn_measurement_device_type 'Oxford Diffraction Gemini A Ultra diffractometer'
_diffrn_measurement_method '\w scans'
_diffrn_radiation_monochromator none
_diffrn_radiation_source 'sealed tube with Enhance optics'
_diffrn_radiation_type MoK\a
_diffrn_radiation_wavelength 0.71073
_diffrn_reflns_av_R_equivalents 0.0596
_diffrn_reflns_av_sigmaI/netI 0.0687
_diffrn_reflns_limit_h_max 12
_diffrn_reflns_limit_h_min -12
_diffrn_reflns_limit_k_max 12
_diffrn_reflns_limit_k_min -11
_diffrn_reflns_limit_l_max 20
_diffrn_reflns_limit_l_min 0
_diffrn_reflns_number 14089
_diffrn_reflns_theta_full 22.50
_diffrn_reflns_theta_max 25.00
_diffrn_reflns_theta_min 3.26
_diffrn_standards_number 0
_exptl_absorpt_coefficient_mu 0.787
_exptl_absorpt_correction_T_max 0.977
_exptl_absorpt_correction_T_min 0.676
_exptl_absorpt_correction_type multi-scan
_exptl_absorpt_process_details
;
CrysAlisPro, Oxford Diffraction Ltd.,
Version 1.171.33.41 (release 06-05-2009 CrysAlis171 .NET)
(compiled May  6 2009,17:20:42)
empirical absorption correction using spherical harmonics,
 implemented in SCALE3 ABSPACK scaling algorithm.
;
_exptl_crystal_colour colourless
_exptl_crystal_density_diffrn 1.157
_exptl_crystal_density_method 'not measured'
_exptl_crystal_description plate
_exptl_crystal_F_000 624
_exptl_crystal_size_max 0.54
_exptl_crystal_size_mid 0.26
_exptl_crystal_size_min 0.03
_refine_diff_density_max 1.120
_refine_diff_density_min -0.584
_refine_diff_density_rms 0.089
_refine_ls_abs_structure_details 'Flack H D (1983), Acta Cryst. A39, 876-881'
_refine_ls_abs_structure_Flack 0.33(7)
_refine_ls_extinction_method none
_refine_ls_goodness_of_fit_ref 1.118
_refine_ls_hydrogen_treatment constr
_refine_ls_matrix_type full
_refine_ls_number_parameters 633
_refine_ls_number_reflns 5341
_refine_ls_number_restraints 1982
_refine_ls_restrained_S_all 1.111
_refine_ls_R_factor_all 0.1003
_refine_ls_R_factor_gt 0.0712
_refine_ls_shift/su_max 0.001
_refine_ls_shift/su_mean 0.000
_refine_ls_structure_factor_coef Fsqd
_refine_ls_weighting_details 'calc w=1/[\s^2^(Fo^2^)+(0.1106P)^2^+1.4459P] where P=(Fo^2^+2Fc^2^)/3'
_refine_ls_weighting_scheme calc
_refine_ls_wR_factor_gt 0.1874
_refine_ls_wR_factor_ref 0.2021
_reflns_number_gt 3608
_reflns_number_total 5341
_reflns_threshold_expression I>2\s(I)
_cod_data_source_file ja1038598_si_001_2.cif
_cod_data_source_block rem527a_compound_4
_cod_original_cell_volume 1665.65(11)
_cod_database_code 4102662

loop_
_symmetry_equiv_pos_as_xyz
'x, y, z'

loop_
_atom_site_label
_atom_site_type_symbol
_atom_site_fract_x
_atom_site_fract_y
_atom_site_fract_z
_atom_site_U_iso_or_equiv
_atom_site_adp_type
_atom_site_occupancy
_atom_site_symmetry_multiplicity
_atom_site_calc_flag
_atom_site_refinement_flags
_atom_site_disorder_assembly
_atom_site_disorder_group
Zn1 Zn 0.95541(19) 0.64485(17) 0.86338(15) 0.0364(5) Uani 1 1 d DU . .
C1 C 0.8009(12) 0.7558(13) 0.9462(7) 0.061(3) Uani 1 1 d DU . .
C2 C 0.785(2) 0.6556(18) 1.0030(10) 0.088(5) Uani 1 1 d DU . .
H2A H 0.7906 0.5730 0.9757 0.133 Uiso 1 1 calc R . .
H2B H 0.6903 0.7077 1.0292 0.133 Uiso 1 1 calc R . .
H2C H 0.8650 0.6206 1.0413 0.133 Uiso 1 1 calc R . .
C3 C 0.6613(12) 0.8724(14) 0.9134(8) 0.073(4) Uani 1 1 d DU . .
H3A H 0.5932 0.9240 0.9555 0.109 Uiso 1 1 calc R . .
H3B H 0.6175 0.8301 0.8799 0.109 Uiso 1 1 calc R . .
H3C H 0.6805 0.9404 0.8832 0.109 Uiso 1 1 calc R . .
C4 C 0.8597(15) 0.8349(15) 0.9992(7) 0.071(3) Uani 1 1 d DU . .
H4A H 0.7766 0.9166 1.0242 0.106 Uiso 1 1 calc R . .
H4B H 0.9138 0.8709 0.9677 0.106 Uiso 1 1 calc R . .
H4C H 0.9255 0.7668 1.0388 0.106 Uiso 1 1 calc R . .
C5 C 1.0104(12) 0.7473(13) 0.7786(6) 0.040(3) Uani 1 1 d DU . .
C6 C 0.9944(17) 0.8890(13) 0.8021(8) 0.060(4) Uani 1 1 d DU . .
H6A H 1.0085 0.9381 0.7569 0.091 Uiso 1 1 calc R . .
H6B H 1.0683 0.8723 0.8415 0.091 Uiso 1 1 calc R . .
H6C H 0.8958 0.9497 0.8231 0.091 Uiso 1 1 calc R . .
C7 C 1.1614(13) 0.6530(14) 0.7467(9) 0.070(4) Uani 1 1 d DU . .
H7A H 1.2352 0.6459 0.7840 0.105 Uiso 1 1 calc R . .
H7B H 1.1721 0.6954 0.6980 0.105 Uiso 1 1 calc R . .
H7C H 1.1754 0.5560 0.7375 0.105 Uiso 1 1 calc R . .
C8 C 0.9034(15) 0.7769(16) 0.7109(7) 0.063(3) Uani 1 1 d DU . .
H8A H 0.9289 0.8208 0.6674 0.094 Uiso 1 1 calc R . .
H8B H 0.8026 0.8433 0.7275 0.094 Uiso 1 1 calc R . .
H8C H 0.9105 0.6854 0.6948 0.094 Uiso 1 1 calc R . .
C9 C 1.0704(14) 0.4217(7) 0.8661(8) 0.034(3) Uani 1 1 d DU . .
C10 C 1.1845(13) 0.3312(9) 0.9164(6) 0.036(3) Uani 1 1 d DU . .
C11 C 1.2623(17) 0.1788(10) 0.9106(9) 0.047(3) Uani 1 1 d DU . .
H11 H 1.3400 0.1213 0.9457 0.057 Uiso 1 1 calc R . .
C12 C 1.2241(17) 0.1148(11) 0.8536(9) 0.049(3) Uani 1 1 d DU . .
H12 H 1.2715 0.0121 0.8507 0.059 Uiso 1 1 calc R . .
C13 C 1.1181(18) 0.1994(11) 0.8015(9) 0.048(3) Uani 1 1 d DU . .
H13 H 1.0941 0.1556 0.7608 0.057 Uiso 1 1 calc R . .
C14 C 1.0453(16) 0.3479(10) 0.8071(8) 0.040(3) Uani 1 1 d DU . .
H14 H 0.9740 0.4036 0.7687 0.048 Uiso 1 1 calc R . .
C15 C 1.2252(14) 0.3923(15) 0.9817(6) 0.045(3) Uani 1 1 d DU . .
F1 F 1.1889(14) 0.5275(10) 0.9737(7) 0.076(3) Uani 1 1 d DU . .
F2 F 1.3721(11) 0.3199(13) 0.9971(8) 0.089(4) Uani 1 1 d DU . .
F3 F 1.1683(14) 0.3791(14) 1.0491(5) 0.075(3) Uani 1 1 d DU . .
Zn11 Zn 1.98307(19) 0.30103(17) 0.42837(16) 0.0371(5) Uani 1 1 d DU . .
C21 C 1.9455(12) 0.1867(13) 0.5156(6) 0.039(3) Uani 1 1 d DU . .
C22 C 1.8415(15) 0.2826(14) 0.5762(7) 0.060(3) Uani 1 1 d DU . .
H22A H 1.8263 0.2229 0.6151 0.089 Uiso 1 1 calc R . .
H22B H 1.7471 0.3507 0.5520 0.089 Uiso 1 1 calc R . .
H22C H 1.8833 0.3368 0.6010 0.089 Uiso 1 1 calc R . .
C23 C 1.8986(16) 0.0859(14) 0.4830(8) 0.056(4) Uani 1 1 d DU . .
H23A H 1.8057 0.1420 0.4548 0.084 Uiso 1 1 calc R . .
H23B H 1.8851 0.0305 0.5252 0.084 Uiso 1 1 calc R . .
H23C H 1.9744 0.0190 0.4478 0.084 Uiso 1 1 calc R . .
C24 C 2.0899(13) 0.0891(15) 0.5608(8) 0.063(3) Uani 1 1 d DU . .
H24A H 2.1604 0.0138 0.5269 0.095 Uiso 1 1 calc R . .
H24B H 2.0689 0.0436 0.6053 0.095 Uiso 1 1 calc R . .
H24C H 2.1318 0.1483 0.5790 0.095 Uiso 1 1 calc R . .
C25 C 2.1676(11) 0.2014(13) 0.3610(6) 0.049(3) Uani 1 1 d DU . .
C26 C 2.2015(16) 0.0519(13) 0.3384(9) 0.077(4) Uani 1 1 d DU . .
H26A H 2.2937 0.0060 0.3092 0.115 Uiso 1 1 calc R . .
H26B H 2.1214 0.0585 0.3062 0.115 Uiso 1 1 calc R . .
H26C H 2.2117 -0.0064 0.3850 0.115 Uiso 1 1 calc R . .
C27 C 2.1687(18) 0.2892(16) 0.2933(8) 0.073(4) Uani 1 1 d DU . .
H27A H 2.0711 0.3378 0.2690 0.110 Uiso 1 1 calc R . .
H27B H 2.2418 0.2257 0.2559 0.110 Uiso 1 1 calc R . .
H27C H 2.1938 0.3621 0.3104 0.110 Uiso 1 1 calc R . .
C28 C 2.3053(13) 0.1719(17) 0.4093(8) 0.078(4) Uani 1 1 d DU . .
H28A H 2.2960 0.2643 0.4254 0.117 Uiso 1 1 calc R . .
H28B H 2.3938 0.1199 0.3779 0.117 Uiso 1 1 calc R . .
H28C H 2.3126 0.1130 0.4552 0.117 Uiso 1 1 calc R . .
C29 C 1.8651(14) 0.5238(7) 0.4286(7) 0.033(3) Uani 1 1 d DU . .
C30 C 1.7572(13) 0.6162(9) 0.3759(6) 0.037(3) Uani 1 1 d DU . .
C31 C 1.6854(17) 0.7681(10) 0.3813(9) 0.047(3) Uani 1 1 d DU . .
H31 H 1.6097 0.8273 0.3456 0.057 Uiso 1 1 calc R . .
C32 C 1.7254(19) 0.8304(12) 0.4386(10) 0.058(4) Uani 1 1 d DU . .
H32 H 1.6772 0.9329 0.4426 0.070 Uiso 1 1 calc R . .
C33 C 1.8338(18) 0.7449(12) 0.4893(9) 0.049(3) Uani 1 1 d DU . .
H33 H 1.8638 0.7876 0.5280 0.059 Uiso 1 1 calc R . .
C34 C 1.9005(17) 0.5959(11) 0.4847(8) 0.046(3) Uani 1 1 d DU . .
H34 H 1.9746 0.5389 0.5217 0.055 Uiso 1 1 calc R . .
C35 C 1.7121(15) 0.5573(16) 0.3112(6) 0.056(3) Uani 1 1 d DU . .
F11 F 1.5711(11) 0.6227(13) 0.2973(7) 0.084(3) Uani 1 1 d DU . .
F12 F 1.7494(14) 0.4158(11) 0.3221(7) 0.081(3) Uani 1 1 d DU . .
F13 F 1.7797(14) 0.5533(15) 0.2447(5) 0.081(3) Uani 1 1 d DU . .
Na1 Na 1.9624(9) -0.0432(10) 1.1327(8) 0.048(2) Uani 0.53(3) 1 d PDU . 1
Na1A Na 1.9828(11) -0.0148(12) 1.1588(9) 0.048(2) Uani 0.47(3) 1 d PDU . 2
N1 N 2.0947(11) -0.2630(9) 1.2167(6) 0.049(2) Uani 1 1 d DU . .
N2 N 2.2286(10) -0.1577(13) 1.0953(7) 0.065(3) Uani 1 1 d DU . .
C41 C 2.0565(17) -0.2574(19) 1.3017(6) 0.069(4) Uani 1 1 d DU . .
H41A H 2.0779 -0.1882 1.3275 0.103 Uiso 1 1 calc R . .
H41B H 2.1152 -0.3538 1.3255 0.103 Uiso 1 1 calc R . .
H41C H 1.9517 -0.2265 1.3070 0.103 Uiso 1 1 calc R . .
C42 C 2.0677(15) -0.3705(14) 1.1814(8) 0.064(3) Uani 1 1 d DU . .
H42A H 2.1354 -0.4666 1.2034 0.095 Uiso 1 1 calc R . .
H42B H 2.0832 -0.3704 1.1255 0.095 Uiso 1 1 calc R . .
H42C H 1.9660 -0.3475 1.1915 0.095 Uiso 1 1 calc R . .
C43 C 2.2492(11) -0.3053(14) 1.2136(6) 0.060(3) Uani 1 1 d DU . .
H43A H 2.3085 -0.4039 1.2363 0.072 Uiso 1 1 calc R A 2
H43B H 2.2674 -0.2376 1.2442 0.072 Uiso 1 1 calc R A 2
C44 C 2.2930(17) -0.3035(14) 1.1342(8) 0.081(3) Uani 1 1 d DU . .
H44A H 2.2655 -0.3649 1.1037 0.098 Uiso 1 1 calc R . .
H44B H 2.4015 -0.3487 1.1328 0.098 Uiso 1 1 calc R . .
C45 C 2.310(2) -0.089(2) 1.1281(11) 0.107(5) Uani 1 1 d DU . .
H45A H 2.3308 -0.0364 1.0870 0.160 Uiso 1 1 calc R . .
H45B H 2.4034 -0.1639 1.1508 0.160 Uiso 1 1 calc R . .
H45C H 2.2509 -0.0209 1.1682 0.160 Uiso 1 1 calc R . .
C46 C 2.249(2) -0.170(2) 1.0160(7) 0.083(5) Uani 1 1 d DU . .
H46A H 2.1787 -0.1961 0.9934 0.125 Uiso 1 1 calc R . .
H46B H 2.3492 -0.2462 1.0048 0.125 Uiso 1 1 calc R . .
H46C H 2.2319 -0.0778 0.9935 0.125 Uiso 1 1 calc R . .
N3 N 1.7164(10) 0.0939(13) 1.1952(7) 0.072(3) Uani 1 1 d DU . .
N4 N 1.8506(12) 0.2031(10) 1.0734(7) 0.064(3) Uani 1 1 d DU . .
C47 C 1.7076(19) 0.1181(18) 1.2819(7) 0.065(4) Uani 1 1 d DU . .
H47A H 1.6044 0.1771 1.2969 0.097 Uiso 1 1 calc R . .
H47B H 1.7618 0.1684 1.2952 0.097 Uiso 1 1 calc R . .
H47C H 1.7508 0.0243 1.3094 0.097 Uiso 1 1 calc R . .
C48 C 1.644(2) 0.0079(19) 1.1846(10) 0.089(4) Uani 1 1 d DU . .
H48A H 1.6576 -0.0256 1.1312 0.134 Uiso 1 1 calc R . .
H48B H 1.5387 0.0674 1.1952 0.134 Uiso 1 1 calc R . .
H48C H 1.6870 -0.0760 1.2202 0.134 Uiso 1 1 calc R . .
C49 C 1.6347(16) 0.2355(15) 1.1604(10) 0.093(4) Uani 1 1 d DU . .
H49A H 1.5485 0.2402 1.1340 0.112 Uiso 1 1 calc R . .
H49B H 1.5963 0.3061 1.2028 0.112 Uiso 1 1 calc R . .
C50 C 1.7042(14) 0.2843(15) 1.1070(9) 0.097(4) Uani 1 1 d DU . .
H50A H 1.7022 0.3691 1.1313 0.116 Uiso 1 1 calc R . .
H50B H 1.6360 0.3234 1.0623 0.116 Uiso 1 1 calc R . .
C51 C 1.9392(17) 0.2714(17) 1.0981(10) 0.087(4) Uani 1 1 d DU . .
H51A H 1.8998 0.3674 1.0734 0.130 Uiso 1 1 calc R . .
H51B H 2.0419 0.2103 1.0827 0.130 Uiso 1 1 calc R . .
H51C H 1.9340 0.2813 1.1544 0.130 Uiso 1 1 calc R . .
C52 C 1.848(2) 0.1990(19) 0.9936(7) 0.089(5) Uani 1 1 d DU . .
H52A H 1.7683 0.2908 0.9731 0.134 Uiso 1 1 calc R . .
H52B H 1.8331 0.1190 0.9779 0.134 Uiso 1 1 calc R . .
H52C H 1.9425 0.1842 0.9731 0.134 Uiso 1 1 calc R . .
Na11 Na 1.4717(10) 0.4714(8) 0.6458(5) 0.0416(8) Uani 1 1 d DU . .
N11 N 1.4688(16) 0.7076(11) 0.6387(7) 0.0492(7) Uani 0.600(4) 1 d PDU B 1
N12 N 1.4038(15) 0.5590(14) 0.5092(6) 0.0492(7) Uani 0.600(4) 1 d PDU B 1
C61 C 1.393(2) 0.818(2) 0.7013(9) 0.0492(7) Uani 0.600(4) 1 d PDU B 1
H61A H 1.4433 0.7780 0.7509 0.074 Uiso 0.600(4) 1 calc PR B 1
H61B H 1.2904 0.8411 0.7053 0.074 Uiso 0.600(4) 1 calc PR B 1
H61C H 1.3973 0.9065 0.6883 0.074 Uiso 0.600(4) 1 calc PR B 1
C62 C 1.6207(16) 0.676(2) 0.6377(12) 0.0492(7) Uani 0.600(4) 1 d PDU B 1
H62A H 1.6689 0.6284 0.6865 0.074 Uiso 0.600(4) 1 calc PR B 1
H62B H 1.6235 0.7672 0.6314 0.074 Uiso 0.600(4) 1 calc PR B 1
H62C H 1.6722 0.6126 0.5946 0.074 Uiso 0.600(4) 1 calc PR B 1
C63 C 1.3924(17) 0.7760(14) 0.5673(7) 0.0492(7) Uani 0.600(4) 1 d PDU B 1
H63A H 1.4068 0.8598 0.5546 0.059 Uiso 0.600(4) 1 calc PR B 1
H63B H 1.2857 0.8127 0.5740 0.059 Uiso 0.600(4) 1 calc PR B 1
C64 C 1.4459(18) 0.6751(16) 0.5039(8) 0.0492(7) Uani 0.600(4) 1 d PDU B 1
H64A H 1.5545 0.6287 0.5024 0.059 Uiso 0.600(4) 1 calc PR B 1
H64B H 1.4071 0.7301 0.4547 0.059 Uiso 0.600(4) 1 calc PR B 1
C65 C 1.2404(15) 0.633(2) 0.4992(11) 0.0492(7) Uani 0.600(4) 1 d PDU B 1
H65A H 1.1935 0.7071 0.5387 0.074 Uiso 0.600(4) 1 calc PR B 1
H65B H 1.2069 0.5618 0.5045 0.074 Uiso 0.600(4) 1 calc PR B 1
H65C H 1.2138 0.6794 0.4477 0.074 Uiso 0.600(4) 1 calc PR B 1
C66 C 1.473(2) 0.4532(16) 0.4542(10) 0.0492(7) Uani 0.600(4) 1 d PDU B 1
H66A H 1.5801 0.4089 0.4603 0.074 Uiso 0.600(4) 1 calc PR B 1
H66B H 1.4445 0.4972 0.4024 0.074 Uiso 0.600(4) 1 calc PR B 1
H66C H 1.4443 0.3786 0.4610 0.074 Uiso 0.600(4) 1 calc PR B 1
N13 N 1.5556(15) 0.3764(14) 0.7793(6) 0.0492(7) Uani 0.600(4) 1 d PDU B 1
N14 N 1.4549(16) 0.2461(12) 0.6542(7) 0.0492(7) Uani 0.600(4) 1 d PDU B 1
C67 C 1.473(2) 0.4652(18) 0.8493(9) 0.0492(7) Uani 0.600(4) 1 d PDU B 1
H67A H 1.4623 0.5622 0.8446 0.074 Uiso 0.600(4) 1 calc PR B 1
H67B H 1.5281 0.4170 0.8966 0.074 Uiso 0.600(4) 1 calc PR B 1
H67C H 1.3753 0.4733 0.8516 0.074 Uiso 0.600(4) 1 calc PR B 1
C68 C 1.7006(16) 0.364(2) 0.7851(11) 0.0492(7) Uani 0.600(4) 1 d PDU B 1
H68A H 1.6910 0.4605 0.7821 0.074 Uiso 0.600(4) 1 calc PR B 1
H68B H 1.7623 0.3052 0.7426 0.074 Uiso 0.600(4) 1 calc PR B 1
H68C H 1.7463 0.3169 0.8345 0.074 Uiso 0.600(4) 1 calc PR B 1
C69 C 1.5619(19) 0.2392(15) 0.7880(9) 0.0492(7) Uani 0.600(4) 1 d PDU B 1
H69A H 1.6665 0.1634 0.7847 0.059 Uiso 0.600(4) 1 calc PR B 1
H69B H 1.5288 0.2333 0.8410 0.059 Uiso 0.600(4) 1 calc PR B 1
C70 C 1.4813(19) 0.2023(18) 0.7363(7) 0.0492(7) Uani 0.600(4) 1 d PDU B 1
H70A H 1.3831 0.2376 0.7597 0.059 Uiso 0.600(4) 1 calc PR B 1
H70B H 1.5296 0.0951 0.7376 0.059 Uiso 0.600(4) 1 calc PR B 1
C71 C 1.3000(16) 0.283(2) 0.6350(11) 0.0492(7) Uani 0.600(4) 1 d PDU B 1
H71A H 1.2319 0.3559 0.6709 0.074 Uiso 0.600(4) 1 calc PR B 1
H71B H 1.2908 0.1954 0.6397 0.074 Uiso 0.600(4) 1 calc PR B 1
H71C H 1.2762 0.3216 0.5820 0.074 Uiso 0.600(4) 1 calc PR B 1
C72 C 1.554(2) 0.141(2) 0.6057(10) 0.0492(7) Uani 0.600(4) 1 d PDU B 1
H72A H 1.5327 0.1762 0.5521 0.074 Uiso 0.600(4) 1 calc PR B 1
H72B H 1.5448 0.0530 0.6114 0.074 Uiso 0.600(4) 1 calc PR B 1
H72C H 1.6541 0.1176 0.6194 0.074 Uiso 0.600(4) 1 calc PR B 1
N11A N 1.351(3) 0.551(2) 0.5170(12) 0.0492(7) Uani 0.400(4) 1 d PDU B 2
N12A N 1.417(3) 0.278(2) 0.6103(11) 0.0492(7) Uani 0.400(4) 1 d PDU B 2
C61A C 1.203(3) 0.682(3) 0.536(2) 0.0492(7) Uani 0.400(4) 1 d PDU B 2
H61D H 1.2192 0.7617 0.5523 0.074 Uiso 0.400(4) 1 calc PR B 2
H61E H 1.1559 0.6567 0.5773 0.074 Uiso 0.400(4) 1 calc PR B 2
H61F H 1.1404 0.7132 0.4896 0.074 Uiso 0.400(4) 1 calc PR B 2
C62A C 1.410(3) 0.599(3) 0.4540(18) 0.0492(7) Uani 0.400(4) 1 d PDU B 2
H62D H 1.4196 0.6821 0.4704 0.074 Uiso 0.400(4) 1 calc PR B 2
H62E H 1.3441 0.6272 0.4092 0.074 Uiso 0.400(4) 1 calc PR B 2
H62F H 1.5074 0.5196 0.4399 0.074 Uiso 0.400(4) 1 calc PR B 2
C63A C 1.319(3) 0.440(3) 0.4922(12) 0.0492(7) Uani 0.400(4) 1 d PDU B 2
H63C H 1.2320 0.4837 0.4578 0.059 Uiso 0.400(4) 1 calc PR B 2
H63D H 1.4036 0.3673 0.4621 0.059 Uiso 0.400(4) 1 calc PR B 2
C64A C 1.292(2) 0.367(3) 0.5564(15) 0.0492(7) Uani 0.400(4) 1 d PDU B 2
H64C H 1.2570 0.3030 0.5351 0.059 Uiso 0.400(4) 1 calc PR B 2
H64D H 1.2106 0.4414 0.5871 0.059 Uiso 0.400(4) 1 calc PR B 2
C65A C 1.353(4) 0.233(4) 0.6757(15) 0.0492(7) Uani 0.400(4) 1 d PDU B 2
H65D H 1.2858 0.3181 0.7053 0.074 Uiso 0.400(4) 1 calc PR B 2
H65E H 1.4320 0.1632 0.7097 0.074 Uiso 0.400(4) 1 calc PR B 2
H65F H 1.2983 0.1872 0.6551 0.074 Uiso 0.400(4) 1 calc PR B 2
C66A C 1.521(3) 0.157(3) 0.5713(18) 0.0492(7) Uani 0.400(4) 1 d PDU B 2
H66D H 1.5564 0.1880 0.5264 0.074 Uiso 0.400(4) 1 calc PR B 2
H66E H 1.4756 0.1000 0.5539 0.074 Uiso 0.400(4) 1 calc PR B 2
H66F H 1.6034 0.0968 0.6060 0.074 Uiso 0.400(4) 1 calc PR B 2
N13A N 1.526(3) 0.671(2) 0.6800(12) 0.0492(7) Uani 0.400(4) 1 d PDU B 2
N14A N 1.600(3) 0.395(2) 0.7723(12) 0.0492(7) Uani 0.400(4) 1 d PDU B 2
C67A C 1.412(3) 0.807(3) 0.7198(19) 0.0492(7) Uani 0.400(4) 1 d PDU B 2
H67D H 1.3290 0.8631 0.6844 0.074 Uiso 0.400(4) 1 calc PR B 2
H67E H 1.4561 0.8660 0.7343 0.074 Uiso 0.400(4) 1 calc PR B 2
H67F H 1.3764 0.7796 0.7662 0.074 Uiso 0.400(4) 1 calc PR B 2
C68A C 1.573(4) 0.722(4) 0.6126(15) 0.0492(7) Uani 0.400(4) 1 d PDU B 2
H68D H 1.4965 0.7555 0.5724 0.074 Uiso 0.400(4) 1 calc PR B 2
H68E H 1.6646 0.6424 0.5927 0.074 Uiso 0.400(4) 1 calc PR B 2
H68F H 1.5886 0.8022 0.6271 0.074 Uiso 0.400(4) 1 calc PR B 2
C69A C 1.646(3) 0.602(3) 0.7357(15) 0.0492(7) Uani 0.400(4) 1 d PDU B 2
H69C H 1.7372 0.5365 0.7081 0.059 Uiso 0.400(4) 1 calc PR B 2
H69D H 1.6602 0.6773 0.7605 0.059 Uiso 0.400(4) 1 calc PR B 2
C70A C 1.619(3) 0.519(3) 0.7949(13) 0.0492(7) Uani 0.400(4) 1 d PDU B 2
H70C H 1.5303 0.5877 0.8235 0.059 Uiso 0.400(4) 1 calc PR B 2
H70D H 1.7029 0.4816 0.8318 0.059 Uiso 0.400(4) 1 calc PR B 2
C71A C 1.516(3) 0.370(3) 0.835(2) 0.0492(7) Uani 0.400(4) 1 d PDU B 2
H71D H 1.4193 0.4564 0.8406 0.074 Uiso 0.400(4) 1 calc PR B 2
H71E H 1.5707 0.3507 0.8843 0.074 Uiso 0.400(4) 1 calc PR B 2
H71F H 1.5043 0.2867 0.8230 0.074 Uiso 0.400(4) 1 calc PR B 2
C72A C 1.734(3) 0.272(3) 0.760(2) 0.0492(7) Uani 0.400(4) 1 d PDU B 2
H72D H 1.7170 0.1936 0.7436 0.074 Uiso 0.400(4) 1 calc PR B 2
H72E H 1.7907 0.2435 0.8085 0.074 Uiso 0.400(4) 1 calc PR B 2
H72F H 1.7881 0.2926 0.7202 0.074 Uiso 0.400(4) 1 calc PR B 2

loop_
_atom_site_aniso_label
_atom_site_aniso_U_11
_atom_site_aniso_U_22
_atom_site_aniso_U_33
_atom_site_aniso_U_23
_atom_site_aniso_U_13
_atom_site_aniso_U_12
Zn1 0.0378(11) 0.0239(11) 0.0440(12) -0.0031(9) 0.0081(9) -0.0123(9)
C1 0.060(6) 0.053(6) 0.060(6) -0.001(4) 0.020(5) -0.020(4)
C2 0.082(8) 0.084(8) 0.088(8) 0.015(6) 0.031(6) -0.034(6)
C3 0.055(6) 0.070(7) 0.076(7) -0.005(6) 0.014(5) -0.017(5)
C4 0.074(7) 0.076(7) 0.059(6) -0.022(5) 0.025(5) -0.034(5)
C5 0.050(5) 0.040(5) 0.043(6) -0.006(4) 0.010(4) -0.032(5)
C6 0.083(8) 0.059(6) 0.051(7) 0.005(5) 0.013(6) -0.045(6)
C7 0.064(6) 0.055(6) 0.091(8) 0.015(6) 0.026(5) -0.029(5)
C8 0.070(6) 0.071(7) 0.048(6) 0.002(5) 0.005(5) -0.036(6)
C9 0.034(5) 0.031(4) 0.043(5) 0.003(4) 0.007(4) -0.021(4)
C10 0.038(5) 0.032(4) 0.041(5) 0.005(4) 0.009(4) -0.020(4)
C11 0.048(5) 0.034(5) 0.047(5) 0.009(4) 0.012(4) -0.011(4)
C12 0.057(6) 0.030(5) 0.055(6) 0.000(4) 0.024(5) -0.018(4)
C13 0.057(6) 0.039(5) 0.051(6) -0.012(4) 0.013(4) -0.026(4)
C14 0.044(5) 0.035(4) 0.046(5) -0.006(4) 0.010(4) -0.024(4)
C15 0.048(5) 0.050(5) 0.041(5) 0.007(4) -0.001(4) -0.026(4)
F1 0.122(7) 0.061(5) 0.061(6) 0.005(4) -0.022(5) -0.057(5)
F2 0.058(5) 0.114(7) 0.090(7) 0.000(6) -0.013(5) -0.039(5)
F3 0.095(6) 0.106(7) 0.046(5) -0.006(4) 0.016(4) -0.067(5)
Zn11 0.0398(12) 0.0264(12) 0.0468(12) -0.0041(9) 0.0094(10) -0.0175(10)
C21 0.048(5) 0.036(5) 0.041(6) -0.003(4) 0.008(4) -0.026(4)
C22 0.075(7) 0.058(6) 0.052(6) -0.005(5) 0.018(5) -0.038(5)
C23 0.073(7) 0.054(6) 0.059(7) -0.003(5) 0.007(5) -0.045(6)
C24 0.065(6) 0.071(7) 0.057(7) 0.014(5) -0.007(5) -0.035(5)
C25 0.038(5) 0.040(5) 0.057(6) -0.003(4) 0.020(4) -0.010(4)
C26 0.073(7) 0.065(6) 0.082(7) -0.026(5) 0.025(6) -0.026(5)
C27 0.062(7) 0.067(7) 0.064(7) 0.006(6) 0.018(5) -0.011(6)
C28 0.055(5) 0.086(8) 0.080(7) -0.009(6) 0.008(5) -0.025(5)
C29 0.036(5) 0.033(4) 0.041(5) -0.004(4) 0.015(4) -0.026(4)
C30 0.040(5) 0.037(4) 0.041(5) 0.004(4) 0.014(4) -0.025(4)
C31 0.049(5) 0.041(5) 0.048(5) 0.008(4) 0.010(4) -0.020(4)
C32 0.068(6) 0.044(5) 0.056(6) -0.010(5) 0.018(5) -0.022(4)
C33 0.061(6) 0.042(5) 0.058(6) -0.014(5) 0.014(5) -0.035(4)
C34 0.050(6) 0.040(5) 0.052(6) -0.013(4) 0.013(4) -0.025(4)
C35 0.053(5) 0.057(5) 0.055(5) 0.003(5) 0.001(4) -0.025(5)
F11 0.062(5) 0.104(6) 0.081(6) 0.004(5) -0.023(5) -0.038(5)
F12 0.113(7) 0.068(5) 0.076(6) 0.000(5) -0.029(5) -0.057(5)
F13 0.094(6) 0.100(7) 0.046(5) -0.005(5) 0.004(5) -0.046(5)
Na1 0.063(2) 0.039(2) 0.033(4) 0.000(2) 0.018(2) -0.0187(19)
Na1A 0.063(2) 0.039(2) 0.033(4) 0.000(2) 0.018(2) -0.0187(19)
N1 0.068(4) 0.048(4) 0.041(5) 0.005(3) -0.016(4) -0.037(4)
N2 0.061(4) 0.067(5) 0.062(5) -0.010(4) 0.019(4) -0.028(4)
C41 0.086(7) 0.075(7) 0.046(5) 0.014(5) -0.009(5) -0.041(6)
C42 0.075(7) 0.053(5) 0.070(7) 0.003(5) -0.007(6) -0.037(5)
C43 0.062(4) 0.058(5) 0.047(5) -0.010(4) -0.015(4) -0.019(4)
C44 0.068(5) 0.076(5) 0.066(5) -0.001(5) 0.006(5) -0.008(4)
C45 0.091(7) 0.120(9) 0.118(9) -0.017(7) 0.003(7) -0.058(7)
C46 0.083(8) 0.090(9) 0.065(6) -0.003(6) 0.019(5) -0.034(6)
N3 0.060(4) 0.082(6) 0.070(5) 0.004(5) 0.016(4) -0.033(3)
N4 0.078(5) 0.052(4) 0.065(5) 0.018(4) -0.003(4) -0.035(4)
C47 0.069(7) 0.075(8) 0.067(6) -0.015(5) 0.016(5) -0.047(6)
C48 0.088(7) 0.108(8) 0.080(8) -0.023(6) 0.009(6) -0.054(6)
C49 0.067(5) 0.093(6) 0.092(6) 0.012(5) 0.007(5) -0.018(4)
C50 0.084(5) 0.077(5) 0.100(6) 0.020(5) 0.004(5) -0.018(4)
C51 0.109(7) 0.058(5) 0.106(8) 0.015(6) -0.010(6) -0.051(5)
C52 0.121(9) 0.074(8) 0.066(6) 0.023(5) -0.011(6) -0.042(6)
Na11 0.0548(19) 0.0353(16) 0.0458(17) 0.0156(14) -0.0163(15) -0.0311(15)
N11 0.0545(12) 0.0465(11) 0.0518(12) 0.0082(10) -0.0006(10) -0.0291(9)
N12 0.0545(12) 0.0465(11) 0.0518(12) 0.0082(10) -0.0006(10) -0.0291(9)
C61 0.0545(12) 0.0465(11) 0.0518(12) 0.0082(10) -0.0006(10) -0.0291(9)
C62 0.0545(12) 0.0465(11) 0.0518(12) 0.0082(10) -0.0006(10) -0.0291(9)
C63 0.0545(12) 0.0465(11) 0.0518(12) 0.0082(10) -0.0006(10) -0.0291(9)
C64 0.0545(12) 0.0465(11) 0.0518(12) 0.0082(10) -0.0006(10) -0.0291(9)
C65 0.0545(12) 0.0465(11) 0.0518(12) 0.0082(10) -0.0006(10) -0.0291(9)
C66 0.0545(12) 0.0465(11) 0.0518(12) 0.0082(10) -0.0006(10) -0.0291(9)
N13 0.0545(12) 0.0465(11) 0.0518(12) 0.0082(10) -0.0006(10) -0.0291(9)
N14 0.0545(12) 0.0465(11) 0.0518(12) 0.0082(10) -0.0006(10) -0.0291(9)
C67 0.0545(12) 0.0465(11) 0.0518(12) 0.0082(10) -0.0006(10) -0.0291(9)
C68 0.0545(12) 0.0465(11) 0.0518(12) 0.0082(10) -0.0006(10) -0.0291(9)
C69 0.0545(12) 0.0465(11) 0.0518(12) 0.0082(10) -0.0006(10) -0.0291(9)
C70 0.0545(12) 0.0465(11) 0.0518(12) 0.0082(10) -0.0006(10) -0.0291(9)
C71 0.0545(12) 0.0465(11) 0.0518(12) 0.0082(10) -0.0006(10) -0.0291(9)
C72 0.0545(12) 0.0465(11) 0.0518(12) 0.0082(10) -0.0006(10) -0.0291(9)
N11A 0.0545(12) 0.0465(11) 0.0518(12) 0.0082(10) -0.0006(10) -0.0291(9)
N12A 0.0545(12) 0.0465(11) 0.0518(12) 0.0082(10) -0.0006(10) -0.0291(9)
C61A 0.0545(12) 0.0465(11) 0.0518(12) 0.0082(10) -0.0006(10) -0.0291(9)
C62A 0.0545(12) 0.0465(11) 0.0518(12) 0.0082(10) -0.0006(10) -0.0291(9)
C63A 0.0545(12) 0.0465(11) 0.0518(12) 0.0082(10) -0.0006(10) -0.0291(9)
C64A 0.0545(12) 0.0465(11) 0.0518(12) 0.0082(10) -0.0006(10) -0.0291(9)
C65A 0.0545(12) 0.0465(11) 0.0518(12) 0.0082(10) -0.0006(10) -0.0291(9)
C66A 0.0545(12) 0.0465(11) 0.0518(12) 0.0082(10) -0.0006(10) -0.0291(9)
N13A 0.0545(12) 0.0465(11) 0.0518(12) 0.0082(10) -0.0006(10) -0.0291(9)
N14A 0.0545(12) 0.0465(11) 0.0518(12) 0.0082(10) -0.0006(10) -0.0291(9)
C67A 0.0545(12) 0.0465(11) 0.0518(12) 0.0082(10) -0.0006(10) -0.0291(9)
C68A 0.0545(12) 0.0465(11) 0.0518(12) 0.0082(10) -0.0006(10) -0.0291(9)
C69A 0.0545(12) 0.0465(11) 0.0518(12) 0.0082(10) -0.0006(10) -0.0291(9)
C70A 0.0545(12) 0.0465(11) 0.0518(12) 0.0082(10) -0.0006(10) -0.0291(9)
C71A 0.0545(12) 0.0465(11) 0.0518(12) 0.0082(10) -0.0006(10) -0.0291(9)
C72A 0.0545(12) 0.0465(11) 0.0518(12) 0.0082(10) -0.0006(10) -0.0291(9)

loop_
_atom_type_symbol
_atom_type_description
_atom_type_scat_dispersion_real
_atom_type_scat_dispersion_imag
_atom_type_scat_source
C C 0.0033 0.0016 'International Tables Vol C Tables 4.2.6.8 and 6.1.1.4'
H H 0.0000 0.0000 'International Tables Vol C Tables 4.2.6.8 and 6.1.1.4'
N N 0.0061 0.0033 'International Tables Vol C Tables 4.2.6.8 and 6.1.1.4'
Na Na 0.0362 0.0249 'International Tables Vol C Tables 4.2.6.8 and 6.1.1.4'
Zn Zn 0.2839 1.4301 'International Tables Vol C Tables 4.2.6.8 and 6.1.1.4'
F F 0.0171 0.0103 'International Tables Vol C Tables 4.2.6.8 and 6.1.1.4'

loop_
_geom_angle_atom_site_label_1
_geom_angle_atom_site_label_2
_geom_angle_atom_site_label_3
_geom_angle
C1 Zn1 C5 122.6(4)
C1 Zn1 C9 120.3(6)
C5 Zn1 C9 117.0(6)
Zn1 C1 C2 112.0(9)
Zn1 C1 C3 112.9(8)
Zn1 C1 C4 108.8(7)
C2 C1 C3 115.2(10)
C2 C1 C4 101.7(10)
C3 C1 C4 105.1(10)
C1 C2 H2A 109.5
C1 C2 H2B 109.5
C1 C2 H2C 109.5
H2A C2 H2B 109.5
H2A C2 H2C 109.5
H2B C2 H2C 109.5
C1 C3 H3A 109.5
C1 C3 H3B 109.5
C1 C3 H3C 109.5
H3A C3 H3B 109.5
H3A C3 H3C 109.5
H3B C3 H3C 109.5
C1 C4 H4A 109.5
C1 C4 H4B 109.5
C1 C4 H4C 109.5
H4A C4 H4B 109.5
H4A C4 H4C 109.5
H4B C4 H4C 109.5
Zn1 C5 C6 113.9(8)
Zn1 C5 C7 112.8(8)
Zn1 C5 C8 106.2(7)
C6 C5 C7 109.9(9)
C6 C5 C8 107.8(9)
C7 C5 C8 105.7(10)
C5 C6 H6A 109.5
C5 C6 H6B 109.5
C5 C6 H6C 109.5
H6A C6 H6B 109.5
H6A C6 H6C 109.5
H6B C6 H6C 109.5
C5 C7 H7A 109.5
C5 C7 H7B 109.5
C5 C7 H7C 109.5
H7A C7 H7B 109.5
H7A C7 H7C 109.5
H7B C7 H7C 109.5
C5 C8 H8A 109.5
C5 C8 H8B 109.5
C5 C8 H8C 109.5
H8A C8 H8B 109.5
H8A C8 H8C 109.5
H8B C8 H8C 109.5
Zn1 C9 C10 127.5(6)
Zn1 C9 C14 118.4(6)
C10 C9 C14 113.8(7)
C9 C10 C11 123.1(7)
C9 C10 C15 120.6(7)
C11 C10 C15 116.3(8)
C10 C11 H11 120.4
C10 C11 C12 119.1(8)
H11 C11 C12 120.4
C11 C12 H12 120.3
C11 C12 C13 119.4(8)
H12 C12 C13 120.3
C12 C13 H13 119.7
C12 C13 C14 120.6(9)
H13 C13 C14 119.7
C9 C14 C13 123.7(9)
C9 C14 H14 118.1
C13 C14 H14 118.1
C10 C15 F1 115.2(9)
C10 C15 F2 112.8(10)
C10 C15 F3 112.8(8)
F1 C15 F2 106.0(9)
F1 C15 F3 106.7(11)
F2 C15 F3 102.2(11)
C21 Zn11 C25 120.7(4)
C21 Zn11 C29 118.5(6)
C25 Zn11 C29 118.9(6)
Zn11 C21 C22 113.2(8)
Zn11 C21 C23 111.0(8)
Zn11 C21 C24 110.2(7)
C22 C21 C23 112.3(9)
C22 C21 C24 104.0(9)
C23 C21 C24 105.7(9)
C21 C22 H22A 109.5
C21 C22 H22B 109.5
C21 C22 H22C 109.5
H22A C22 H22B 109.5
H22A C22 H22C 109.5
H22B C22 H22C 109.5
C21 C23 H23A 109.5
C21 C23 H23B 109.5
C21 C23 H23C 109.5
H23A C23 H23B 109.5
H23A C23 H23C 109.5
H23B C23 H23C 109.5
C21 C24 H24A 109.5
C21 C24 H24B 109.5
C21 C24 H24C 109.5
H24A C24 H24B 109.5
H24A C24 H24C 109.5
H24B C24 H24C 109.5
Zn11 C25 C26 112.2(8)
Zn11 C25 C27 114.7(8)
Zn11 C25 C28 109.6(7)
C26 C25 C27 111.9(9)
C26 C25 C28 102.9(9)
C27 C25 C28 104.7(10)
C25 C26 H26A 109.5
C25 C26 H26B 109.5
C25 C26 H26C 109.5
H26A C26 H26B 109.5
H26A C26 H26C 109.5
H26B C26 H26C 109.5
C25 C27 H27A 109.5
C25 C27 H27B 109.5
C25 C27 H27C 109.5
H27A C27 H27B 109.5
H27A C27 H27C 109.5
H27B C27 H27C 109.5
C25 C28 H28A 109.5
C25 C28 H28B 109.5
C25 C28 H28C 109.5
H28A C28 H28B 109.5
H28A C28 H28C 109.5
H28B C28 H28C 109.5
Zn11 C29 C30 127.7(6)
Zn11 C29 C34 118.0(6)
C30 C29 C34 114.1(7)
C29 C30 C31 122.6(7)
C29 C30 C35 120.9(8)
C31 C30 C35 116.6(8)
C30 C31 H31 120.2
C30 C31 C32 119.7(9)
H31 C31 C32 120.2
C31 C32 H32 120.1
C31 C32 C33 119.8(9)
H32 C32 C33 120.1
C32 C33 H33 120.0
C32 C33 C34 119.9(9)
H33 C33 C34 120.0
C29 C34 C33 123.8(9)
C29 C34 H34 118.1
C33 C34 H34 118.1
C30 C35 F11 115.1(10)
C30 C35 F12 113.3(9)
C30 C35 F13 113.5(9)
F11 C35 F12 104.1(9)
F11 C35 F13 107.7(11)
F12 C35 F13 101.9(11)
N1 Na1 N2 73.9(3)
N1 Na1 N3 103.5(5)
N1 Na1 N4 165.9(8)
N2 Na1 N3 166.5(8)
N2 Na1 N4 104.0(5)
N3 Na1 N4 75.2(3)
N1 Na1A N2 73.9(3)
N1 Na1A N3 103.0(6)
N1 Na1A N4 164.5(9)
N2 Na1A N3 164.1(9)
N2 Na1A N4 103.8(6)
N3 Na1A N4 74.8(3)
Na1 N1 C41 120.1(8)
Na1 N1 C42 104.7(8)
Na1 N1 C43 106.9(7)
Na1A N1 C41 110.7(9)
Na1A N1 C42 119.5(8)
Na1A N1 C43 100.7(7)
C41 N1 C42 107.8(9)
C41 N1 C43 106.3(8)
C42 N1 C43 111.0(9)
Na1 N2 C44 102.4(7)
Na1 N2 C45 115.2(9)
Na1 N2 C46 112.5(10)
Na1A N2 C44 103.8(7)
Na1A N2 C45 101.1(9)
Na1A N2 C46 124.0(10)
C44 N2 C45 105.2(10)
C44 N2 C46 111.0(10)
C45 N2 C46 110.0(10)
N1 C41 H41A 109.5
N1 C41 H41B 109.5
N1 C41 H41C 109.5
H41A C41 H41B 109.5
H41A C41 H41C 109.5
H41B C41 H41C 109.5
N1 C42 H42A 109.5
N1 C42 H42B 109.5
N1 C42 H42C 109.5
H42A C42 H42B 109.5
H42A C42 H42C 109.5
H42B C42 H42C 109.5
N1 C43 H43A 109.7
N1 C43 H43B 109.7
N1 C43 C44 110.0(10)
H43A C43 H43B 108.2
H43A C43 C44 109.7
H43B C43 C44 109.7
N2 C44 C43 116.0(10)
N2 C44 H44A 108.3
N2 C44 H44B 108.3
C43 C44 H44A 108.3
C43 C44 H44B 108.3
H44A C44 H44B 107.4
N2 C45 H45A 109.5
N2 C45 H45B 109.5
N2 C45 H45C 109.5
H45A C45 H45B 109.5
H45A C45 H45C 109.5
H45B C45 H45C 109.5
N2 C46 H46A 109.5
N2 C46 H46B 109.5
N2 C46 H46C 109.5
H46A C46 H46B 109.5
H46A C46 H46C 109.5
H46B C46 H46C 109.5
Na1 N3 C47 119.5(9)
Na1 N3 C48 106.0(9)
Na1 N3 C49 110.2(7)
Na1A N3 C47 106.9(9)
Na1A N3 C48 118.4(9)
Na1A N3 C49 109.4(7)
C47 N3 C48 103.7(9)
C47 N3 C49 105.5(10)
C48 N3 C49 111.9(10)
Na1 N4 Na1A 14.8(3)
Na1 N4 C50 106.0(7)
Na1 N4 C51 108.0(8)
Na1 N4 C52 111.7(10)
Na1A N4 C50 104.8(7)
Na1A N4 C51 94.8(8)
Na1A N4 C52 124.1(10)
C50 N4 C51 108.2(10)
C50 N4 C52 113.2(11)
C51 N4 C52 109.7(10)
N3 C47 H47A 109.5
N3 C47 H47B 109.5
N3 C47 H47C 109.5
H47A C47 H47B 109.5
H47A C47 H47C 109.5
H47B C47 H47C 109.5
N3 C48 H48A 109.5
N3 C48 H48B 109.5
N3 C48 H48C 109.5
H48A C48 H48B 109.5
H48A C48 H48C 109.5
H48B C48 H48C 109.5
N3 C49 H49A 107.4
N3 C49 H49B 107.4
N3 C49 C50 119.7(11)
H49A C49 H49B 106.9
H49A C49 C50 107.4
H49B C49 C50 107.4
N4 C50 C49 128.5(11)
N4 C50 H50A 105.2
N4 C50 H50B 105.2
C49 C50 H50A 105.2
C49 C50 H50B 105.2
H50A C50 H50B 105.9
N4 C51 H51A 109.5
N4 C51 H51B 109.5
N4 C51 H51C 109.5
H51A C51 H51B 109.5
H51A C51 H51C 109.5
H51B C51 H51C 109.5
N4 C52 H52A 109.5
N4 C52 H52B 109.5
N4 C52 H52C 109.5
H52A C52 H52B 109.5
H52A C52 H52C 109.5
H52B C52 H52C 109.5
N11 Na11 N12 74.7(3)
N11 Na11 N13 105.2(5)
N11 Na11 N14 175.8(7)
N12 Na11 N13 176.4(7)
N12 Na11 N14 104.7(5)
N13 Na11 N14 75.6(3)
N11A Na11 N12A 76.1(6)
N11A Na11 N13A 103.0(7)
N11A Na11 N14A 177.5(10)
N12A Na11 N13A 179.1(8)
N12A Na11 N14A 105.8(7)
N13A Na11 N14A 75.1(6)
Na11 N11 C61 119.9(11)
Na11 N11 C62 107.4(9)
Na11 N11 C63 105.1(7)
C61 N11 C62 106.2(10)
C61 N11 C63 106.2(9)
C62 N11 C63 112.1(10)
Na11 N12 C64 101.7(7)
Na11 N12 C65 110.0(9)
Na11 N12 C66 114.7(10)
C64 N12 C65 106.4(10)
C64 N12 C66 112.7(10)
C65 N12 C66 110.8(10)
N11 C61 H61A 109.5
N11 C61 H61B 109.5
N11 C61 H61C 109.5
H61A C61 H61B 109.5
H61A C61 H61C 109.5
H61B C61 H61C 109.5
N11 C62 H62A 109.5
N11 C62 H62B 109.5
N11 C62 H62C 109.5
H62A C62 H62B 109.5
H62A C62 H62C 109.5
H62B C62 H62C 109.5
N11 C63 H63A 109.4
N11 C63 H63B 109.4
N11 C63 C64 111.3(11)
H63A C63 H63B 108.0
H63A C63 C64 109.4
H63B C63 C64 109.4
N12 C64 C63 114.2(10)
N12 C64 H64A 108.7
N12 C64 H64B 108.7
C63 C64 H64A 108.7
C63 C64 H64B 108.7
H64A C64 H64B 107.6
N12 C65 H65A 109.5
N12 C65 H65B 109.5
N12 C65 H65C 109.5
H65A C65 H65B 109.5
H65A C65 H65C 109.5
H65B C65 H65C 109.5
N12 C66 H66A 109.5
N12 C66 H66B 109.5
N12 C66 H66C 109.5
H66A C66 H66B 109.5
H66A C66 H66C 109.5
H66B C66 H66C 109.5
Na11 N13 C67 120.8(10)
Na11 N13 C68 104.3(9)
Na11 N13 C69 108.8(7)
C67 N13 C68 104.3(10)
C67 N13 C69 106.7(9)
C68 N13 C69 112.0(11)
Na11 N14 C70 104.6(7)
Na11 N14 C71 108.5(9)
Na11 N14 C72 112.0(10)
C70 N14 C71 107.8(10)
C70 N14 C72 112.9(11)
C71 N14 C72 110.7(10)
N13 C67 H67A 109.5
N13 C67 H67B 109.5
N13 C67 H67C 109.5
H67A C67 H67B 109.5
H67A C67 H67C 109.5
H67B C67 H67C 109.5
N13 C68 H68A 109.5
N13 C68 H68B 109.5
N13 C68 H68C 109.5
H68A C68 H68B 109.5
H68A C68 H68C 109.5
H68B C68 H68C 109.5
N13 C69 H69A 107.5
N13 C69 H69B 107.5
N13 C69 C70 119.3(11)
H69A C69 H69B 107.0
H69A C69 C70 107.5
H69B C69 C70 107.5
N14 C70 C69 124.9(11)
N14 C70 H70A 106.1
N14 C70 H70B 106.1
C69 C70 H70A 106.1
C69 C70 H70B 106.1
H70A C70 H70B 106.3
N14 C71 H71A 109.5
N14 C71 H71B 109.5
N14 C71 H71C 109.5
H71A C71 H71B 109.5
H71A C71 H71C 109.5
H71B C71 H71C 109.5
N14 C72 H72A 109.5
N14 C72 H72B 109.5
N14 C72 H72C 109.5
H72A C72 H72B 109.5
H72A C72 H72C 109.5
H72B C72 H72C 109.5
Na11 N11A C61A 103.0(18)
Na11 N11A C62A 123.2(17)
Na11 N11A C63A 106.5(10)
C61A N11A C62A 105.2(11)
C61A N11A C63A 106.5(12)
C62A N11A C63A 111.1(12)
Na11 N12A C64A 97.2(11)
Na11 N12A C65A 112.8(19)
Na11 N12A C66A 120(2)
C64A N12A C65A 105.9(11)
C64A N12A C66A 108.5(12)
C65A N12A C66A 110.3(12)
N11A C61A H61D 109.5
N11A C61A H61E 109.5
N11A C61A H61F 109.5
H61D C61A H61E 109.5
H61D C61A H61F 109.5
H61E C61A H61F 109.5
N11A C62A H62D 109.5
N11A C62A H62E 109.5
N11A C62A H62F 109.5
H62D C62A H62E 109.5
H62D C62A H62F 109.5
H62E C62A H62F 109.5
N11A C63A H63C 109.1
N11A C63A H63D 109.1
N11A C63A C64A 112.4(13)
H63C C63A H63D 107.9
H63C C63A C64A 109.1
H63D C63A C64A 109.1
N12A C64A C63A 117.7(13)
N12A C64A H64C 107.9
N12A C64A H64D 107.9
C63A C64A H64C 107.9
C63A C64A H64D 107.9
H64C C64A H64D 107.2
N12A C65A H65D 109.5
N12A C65A H65E 109.5
N12A C65A H65F 109.5
H65D C65A H65E 109.5
H65D C65A H65F 109.5
H65E C65A H65F 109.5
N12A C66A H66D 109.5
N12A C66A H66E 109.5
N12A C66A H66F 109.5
H66D C66A H66E 109.5
H66D C66A H66F 109.5
H66E C66A H66F 109.5
Na11 N13A C67A 121(2)
Na11 N13A C68A 111.4(19)
Na11 N13A C69A 103.5(11)
C67A N13A C68A 105.6(11)
C67A N13A C69A 104.5(11)
C68A N13A C69A 110.4(12)
Na11 N14A C70A 104.4(10)
Na11 N14A C71A 115.3(18)
Na11 N14A C72A 107.3(19)
C70A N14A C71A 107.5(11)
C70A N14A C72A 111.4(12)
C71A N14A C72A 110.9(12)
N13A C67A H67D 109.5
N13A C67A H67E 109.5
N13A C67A H67F 109.5
H67D C67A H67E 109.5
H67D C67A H67F 109.5
H67E C67A H67F 109.5
N13A C68A H68D 109.5
N13A C68A H68E 109.5
N13A C68A H68F 109.5
H68D C68A H68E 109.5
H68D C68A H68F 109.5
H68E C68A H68F 109.5
N13A C69A H69C 108.9
N13A C69A H69D 108.9
N13A C69A C70A 113.2(13)
H69C C69A H69D 107.7
H69C C69A C70A 108.9
H69D C69A C70A 108.9
N14A C70A C69A 119.2(13)
N14A C70A H70C 107.5
N14A C70A H70D 107.5
C69A C70A H70C 107.5
C69A C70A H70D 107.5
H70C C70A H70D 107.0
N14A C71A H71D 109.5
N14A C71A H71E 109.5
N14A C71A H71F 109.5
H71D C71A H71E 109.5
H71D C71A H71F 109.5
H71E C71A H71F 109.5
N14A C72A H72D 109.5
N14A C72A H72E 109.5
N14A C72A H72F 109.5
H72D C72A H72E 109.5
H72D C72A H72F 109.5
H72E C72A H72F 109.5

loop_
_geom_bond_atom_site_label_1
_geom_bond_atom_site_label_2
_geom_bond_distance
Zn1 C1 2.053(10)
Zn1 C5 2.050(10)
Zn1 C9 2.059(7)
C1 C2 1.499(14)
C1 C3 1.478(12)
C1 C4 1.568(11)
C2 H2A 0.980
C2 H2B 0.980
C2 H2C 0.980
C3 H3A 0.980
C3 H3B 0.980
C3 H3C 0.980
C4 H4A 0.980
C4 H4B 0.980
C4 H4C 0.980
C5 C6 1.491(13)
C5 C7 1.500(12)
C5 C8 1.539(11)
C6 H6A 0.980
C6 H6B 0.980
C6 H6C 0.980
C7 H7A 0.980
C7 H7B 0.980
C7 H7C 0.980
C8 H8A 0.980
C8 H8B 0.980
C8 H8C 0.980
C9 C10 1.397(9)
C9 C14 1.398(10)
C10 C11 1.411(9)
C10 C15 1.476(10)
C11 H11 0.950
C11 C12 1.374(11)
C12 H12 0.950
C12 C13 1.358(11)
C13 H13 0.950
C13 C14 1.376(10)
C14 H14 0.950
C15 F1 1.294(14)
C15 F2 1.361(14)
C15 F3 1.340(9)
Zn11 C21 2.071(10)
Zn11 C25 2.052(9)
Zn11 C29 2.056(7)
C21 C22 1.502(13)
C21 C23 1.496(12)
C21 C24 1.549(11)
C22 H22A 0.980
C22 H22B 0.980
C22 H22C 0.980
C23 H23A 0.980
C23 H23B 0.980
C23 H23C 0.980
C24 H24A 0.980
C24 H24B 0.980
C24 H24C 0.980
C25 C26 1.503(13)
C25 C27 1.485(13)
C25 C28 1.556(11)
C26 H26A 0.980
C26 H26B 0.980
C26 H26C 0.980
C27 H27A 0.980
C27 H27B 0.980
C27 H27C 0.980
C28 H28A 0.980
C28 H28B 0.980
C28 H28C 0.980
C29 C30 1.396(9)
C29 C34 1.404(10)
C30 C31 1.407(9)
C30 C35 1.478(10)
C31 H31 0.950
C31 C32 1.375(11)
C32 H32 0.950
C32 C33 1.358(11)
C33 H33 0.950
C33 C34 1.380(10)
C34 H34 0.950
C35 F11 1.303(14)
C35 F12 1.360(14)
C35 F13 1.338(9)
Na1 N1 2.484(6)
Na1 N2 2.512(7)
Na1 N3 2.498(7)
Na1 N4 2.477(7)
Na1A N1 2.484(7)
Na1A N2 2.509(7)
Na1A N3 2.514(7)
Na1A N4 2.484(7)
N1 C41 1.517(11)
N1 C42 1.447(11)
N1 C43 1.446(12)
N2 C44 1.494(12)
N2 C45 1.489(13)
N2 C46 1.388(12)
C41 H41A 0.980
C41 H41B 0.980
C41 H41C 0.980
C42 H42A 0.980
C42 H42B 0.980
C42 H42C 0.980
C43 H43A 0.990
C43 H43B 0.990
C43 C44 1.448(11)
C44 H44A 0.990
C44 H44B 0.990
C45 H45A 0.980
C45 H45B 0.980
C45 H45C 0.980
C46 H46A 0.980
C46 H46B 0.980
C46 H46C 0.980
N3 C47 1.521(12)
N3 C48 1.456(12)
N3 C49 1.432(12)
N4 C50 1.460(12)
N4 C51 1.495(13)
N4 C52 1.384(12)
C47 H47A 0.980
C47 H47B 0.980
C47 H47C 0.980
C48 H48A 0.980
C48 H48B 0.980
C48 H48C 0.980
C49 H49A 0.990
C49 H49B 0.990
C49 C50 1.412(11)
C50 H50A 0.990
C50 H50B 0.990
C51 H51A 0.980
C51 H51B 0.980
C51 H51C 0.980
C52 H52A 0.980
C52 H52B 0.980
C52 H52C 0.980
Na11 N11 2.488(7)
Na11 N12 2.497(7)
Na11 N13 2.487(7)
Na11 N14 2.479(7)
Na11 N11A 2.49(2)
Na11 N12A 2.473(19)
Na11 N13A 2.52(2)
Na11 N14A 2.47(2)
N11 C61 1.516(12)
N11 C62 1.452(12)
N11 C63 1.448(12)
N12 C64 1.496(13)
N12 C65 1.496(13)
N12 C66 1.387(12)
C61 H61A 0.980
C61 H61B 0.980
C61 H61C 0.980
C62 H62A 0.980
C62 H62B 0.980
C62 H62C 0.980
C63 H63A 0.990
C63 H63B 0.990
C63 C64 1.452(11)
C64 H64A 0.990
C64 H64B 0.990
C65 H65A 0.980
C65 H65B 0.980
C65 H65C 0.980
C66 H66A 0.980
C66 H66B 0.980
C66 H66C 0.980
N13 C67 1.526(12)
N13 C68 1.456(12)
N13 C69 1.428(12)
N14 C70 1.469(12)
N14 C71 1.502(12)
N14 C72 1.383(12)
C67 H67A 0.980
C67 H67B 0.980
C67 H67C 0.980
C68 H68A 0.980
C68 H68B 0.980
C68 H68C 0.980
C69 H69A 0.990
C69 H69B 0.990
C69 C70 1.416(11)
C70 H70A 0.990
C70 H70B 0.990
C71 H71A 0.980
C71 H71B 0.980
C71 H71C 0.980
C72 H72A 0.980
C72 H72B 0.980
C72 H72C 0.980
N11A C61A 1.521(13)
N11A C62A 1.454(13)
N11A C63A 1.446(13)
N12A C64A 1.494(13)
N12A C65A 1.499(13)
N12A C66A 1.391(13)
C61A H61D 0.980
C61A H61E 0.980
C61A H61F 0.980
C62A H62D 0.980
C62A H62E 0.980
C62A H62F 0.980
C63A H63C 0.990
C63A H63D 0.990
C63A C64A 1.445(12)
C64A H64C 0.990
C64A H64D 0.990
C65A H65D 0.980
C65A H65E 0.980
C65A H65F 0.980
C66A H66D 0.980
C66A H66E 0.980
C66A H66F 0.980
N13A C67A 1.521(13)
N13A C68A 1.455(13)
N13A C69A 1.451(13)
N14A C70A 1.484(13)
N14A C71A 1.495(13)
N14A C72A 1.383(13)
C67A H67D 0.980
C67A H67E 0.980
C67A H67F 0.980
C68A H68D 0.980
C68A H68E 0.980
C68A H68F 0.980
C69A H69C 0.990
C69A H69D 0.990
C69A C70A 1.444(12)
C70A H70C 0.990
C70A H70D 0.990
C71A H71D 0.980
C71A H71E 0.980
C71A H71F 0.980
C72A H72D 0.980
C72A H72E 0.980
C72A H72F 0.980
